data_4123209
loop_
_publ_author_name
'Fan, Yao-Yue'
'Zhang, Hua'
'Zhou, Yu'
'Liu, Hong-Bing'
'Tang, Wei'
'Zhou, Bin'
'Zuo, Jian-Ping'
'Yue, Jian-Min'

_publ_section_title
;
 Phainanoids A-F, A New Class of Potent Immunosuppressive Triterpenoids
 with an Unprecedented Carbon Skeleton from Phyllanthus hainanensis.
;
_journal_issue 1
_journal_name_full 'Journal of the American Chemical Society'
_journal_page_first 138
_journal_page_last 141
_journal_paper_doi 10.1021/ja511813g
_journal_volume 137
_journal_year 2015
_chemical_absolute_configuration ad
_chemical_formula_sum 'C39 H47 O9'
_chemical_formula_weight 659.77
_chemical_name_systematic
; 
 ? 
;
_space_group_IT_number 4
_symmetry_cell_setting monoclinic
_symmetry_space_group_name_Hall 'P 2yb'
_symmetry_space_group_name_H-M 'P 1 21 1'
_atom_sites_solution_hydrogens geom
_atom_sites_solution_primary direct
_atom_sites_solution_secondary difmap
_audit_creation_method SHELXL-97
_cell_angle_alpha 90.00
_cell_angle_beta 94.6030(10)
_cell_angle_gamma 90.00
_cell_formula_units_Z 2
_cell_length_a 7.14220(10)
_cell_length_b 10.1714(2)
_cell_length_c 23.7772(4)
_cell_measurement_reflns_used 9961
_cell_measurement_temperature 140(2)
_cell_measurement_theta_max 69.41
_cell_measurement_theta_min 4.73
_cell_volume 1721.75(5)
_computing_cell_refinement 'Bruker SAINT'
_computing_data_collection 'Bruker APEX2'
_computing_data_reduction 'Bruker SAINT'
_computing_molecular_graphics 'Bruker SHELXTL'
_computing_publication_material 'Bruker SHELXTL'
_computing_structure_refinement 'SHELXL-97 (Sheldrick, 2008)'
_computing_structure_solution 'SHELXS-97 (Sheldrick, 2008)'
_diffrn_ambient_temperature 140(2)
_diffrn_measured_fraction_theta_full 0.974
_diffrn_measured_fraction_theta_max 0.974
_diffrn_measurement_device_type 'Bruker APEX-II CCD'
_diffrn_measurement_method '\f and \w scans'
_diffrn_radiation_monochromator graphite
_diffrn_radiation_source 'fine-focus sealed tube'
_diffrn_radiation_type CuK\a
_diffrn_radiation_wavelength 1.54178
_diffrn_reflns_av_R_equivalents 0.0277
_diffrn_reflns_av_sigmaI/netI 0.0291
_diffrn_reflns_limit_h_max 8
_diffrn_reflns_limit_h_min -8
_diffrn_reflns_limit_k_max 12
_diffrn_reflns_limit_k_min -12
_diffrn_reflns_limit_l_max 28
_diffrn_reflns_limit_l_min -28
_diffrn_reflns_number 16997
_diffrn_reflns_theta_full 69.53
_diffrn_reflns_theta_max 69.53
_diffrn_reflns_theta_min 4.73
_exptl_absorpt_coefficient_mu 0.729
_exptl_absorpt_correction_T_max 0.9645
_exptl_absorpt_correction_T_min 0.8561
_exptl_absorpt_correction_type multi-scan
_exptl_absorpt_process_details sadabs
_exptl_crystal_colour colourless
_exptl_crystal_density_diffrn 1.273
_exptl_crystal_density_method 'not measured'
_exptl_crystal_description block
_exptl_crystal_F_000 706
_exptl_crystal_size_max 0.22
_exptl_crystal_size_mid 0.20
_exptl_crystal_size_min 0.05
_refine_diff_density_max 0.259
_refine_diff_density_min -0.424
_refine_diff_density_rms 0.043
_refine_ls_abs_structure_details 'Flack H D (1983), Acta Cryst. A39, 876-881'
_refine_ls_abs_structure_Flack 0.02(11)
_refine_ls_extinction_method none
_refine_ls_goodness_of_fit_ref 0.996
_refine_ls_hydrogen_treatment constr
_refine_ls_matrix_type full
_refine_ls_number_parameters 441
_refine_ls_number_reflns 5888
_refine_ls_number_restraints 1
_refine_ls_restrained_S_all 0.996
_refine_ls_R_factor_all 0.0365
_refine_ls_R_factor_gt 0.0361
_refine_ls_shift/su_max 0.001
_refine_ls_shift/su_mean 0.000
_refine_ls_structure_factor_coef Fsqd
_refine_ls_weighting_details 'calc w=1/[\s^2^(Fo^2^)+(0.1047P)^2^+0.0000P] where P=(Fo^2^+2Fc^2^)/3'
_refine_ls_weighting_scheme calc
_refine_ls_wR_factor_gt 0.1102
_refine_ls_wR_factor_ref 0.1112
_reflns_number_gt 5806
_reflns_number_total 5888
_reflns_threshold_expression >2sigma(I)
_cod_data_source_file ja511813g_si_002.cif
_cod_data_source_block cu_dm12520_0m
_cod_depositor_comments
;
The following automatic conversions were performed:

'_symmetry_cell_setting' value 'Monoclinic' changed to 'monoclinic'
according to
/home/saulius/struct/COD-crude-data--automatic-downloads/rss-feeds/ACS/lib/dictionaries/cif_core.dic
dictionary named 'cif_core.dic' version 2.4.2 from 2011-04-26.

Automatic conversion script
Id: cif_fix_values 2935 2014-11-11 08:27:57Z andrius 

 Adding full bibliography for 4123208--4123209.cif.
;
_cod_original_sg_symbol_H-M P2(1)
_cod_database_code 4123209

loop_
_symmetry_equiv_pos_as_xyz
'x, y, z'
'-x, y+1/2, -z'

loop_
_atom_site_label
_atom_site_type_symbol
_atom_site_fract_x
_atom_site_fract_y
_atom_site_fract_z
_atom_site_U_iso_or_equiv
_atom_site_adp_type
_atom_site_occupancy
_atom_site_symmetry_multiplicity
_atom_site_calc_flag
_atom_site_refinement_flags
O1 O -0.23481(19) 1.10622(14) 0.74992(5) 0.0460(3) Uani 1 1 d .
O2 O 0.0029(2) 0.63665(13) 0.50687(5) 0.0385(3) Uani 1 1 d .
O3 O 0.20321(16) 0.76570(11) 0.46571(4) 0.0295(2) Uani 1 1 d .
O4 O 0.52444(16) 0.79294(12) 0.48502(5) 0.0344(3) Uani 1 1 d .
O5 O 0.18696(17) 1.00189(13) 0.41053(5) 0.0346(3) Uani 1 1 d .
H5 H 0.1309 1.0520 0.4317 0.052 Uiso 1 1 calc R
O6 O 0.59643(19) 1.01591(13) 0.37397(6) 0.0428(3) Uani 1 1 d .
H6 H 0.6812 0.9862 0.3550 0.064 Uiso 1 1 calc R
O7 O 0.29390(18) 0.92342(11) 1.02879(5) 0.0341(3) Uani 1 1 d .
O8 O 0.23871(18) 1.26442(12) 1.05509(5) 0.0371(3) Uani 1 1 d .
C1 C 0.4372(2) 0.98769(16) 0.86292(6) 0.0281(3) Uani 1 1 d .
H1A H 0.5208 0.9157 0.8523 0.034 Uiso 1 1 calc R
H1B H 0.4721 1.0686 0.8431 0.034 Uiso 1 1 calc R
C2 C 0.4612(2) 1.00936(16) 0.92609(6) 0.0289(3) Uani 1 1 d .
H2 H 0.5683 0.9770 0.9480 0.035 Uiso 1 1 calc R
C3 C 0.3263(2) 1.07568(16) 0.95003(6) 0.0281(3) Uani 1 1 d .
H3 H 0.3918 1.1612 0.9583 0.034 Uiso 1 1 calc R
C4 C 0.1435(2) 1.12396(16) 0.92103(6) 0.0285(3) Uani 1 1 d .
C5 C 0.10998(19) 1.07170(16) 0.86016(6) 0.0272(3) Uani 1 1 d .
H5A H 0.1518 1.1445 0.8358 0.033 Uiso 1 1 calc R
C6 C -0.0981(2) 1.05220(18) 0.84149(6) 0.0320(3) Uani 1 1 d .
H6A H -0.1452 0.9723 0.8595 0.038 Uiso 1 1 calc R
H6B H -0.1712 1.1284 0.8536 0.038 Uiso 1 1 calc R
C7 C -0.1239(2) 1.03837(17) 0.77745(7) 0.0305(3) Uani 1 1 d .
C8 C -0.0031(2) 0.93496(16) 0.75169(6) 0.0262(3) Uani 1 1 d .
C9 C 0.20479(19) 0.94305(16) 0.77949(6) 0.0252(3) Uani 1 1 d .
H9 H 0.2542 1.0286 0.7661 0.030 Uiso 1 1 calc R
C10 C 0.22904(19) 0.95155(15) 0.84510(6) 0.0250(3) Uani 1 1 d .
C11 C 0.3232(2) 0.83963(16) 0.75417(6) 0.0293(3) Uani 1 1 d .
H11 H 0.4149 0.7939 0.7778 0.035 Uiso 1 1 calc R
C12 C 0.3025(2) 0.81055(15) 0.69920(6) 0.0275(3) Uani 1 1 d .
H12 H 0.3826 0.7470 0.6844 0.033 Uiso 1 1 calc R
C13 C 0.1572(2) 0.87567(15) 0.66114(6) 0.0254(3) Uani 1 1 d .
C14 C 0.0005(2) 0.94917(15) 0.68739(6) 0.0261(3) Uani 1 1 d .
C15 C -0.1770(2) 0.93082(18) 0.64771(6) 0.0323(3) Uani 1 1 d .
H15A H -0.2444 1.0154 0.6417 0.039 Uiso 1 1 calc R
H15B H -0.2625 0.8665 0.6636 0.039 Uiso 1 1 calc R
C16 C -0.1088(2) 0.87944(17) 0.59153(6) 0.0308(3) Uani 1 1 d .
H16A H -0.2038 0.8209 0.5720 0.037 Uiso 1 1 calc R
H16B H -0.0829 0.9533 0.5662 0.037 Uiso 1 1 calc R
C17 C 0.0728(2) 0.80304(14) 0.60952(6) 0.0257(3) Uani 1 1 d .
H17 H 0.0349 0.7138 0.6222 0.031 Uiso 1 1 calc R
C18 C -0.0955(2) 0.80007(17) 0.76292(7) 0.0324(3) Uani 1 1 d .
H18A H -0.0920 0.7847 0.8037 0.049 Uiso 1 1 calc R
H18B H -0.0264 0.7300 0.7453 0.049 Uiso 1 1 calc R
H18C H -0.2262 0.8005 0.7469 0.049 Uiso 1 1 calc R
C19 C 0.1825(2) 0.82295(16) 0.87538(6) 0.0301(3) Uani 1 1 d .
H19A H 0.2497 0.8211 0.9130 0.045 Uiso 1 1 calc R
H19B H 0.2211 0.7476 0.8534 0.045 Uiso 1 1 calc R
H19C H 0.0469 0.8184 0.8791 0.045 Uiso 1 1 calc R
C20 C 0.2121(2) 0.78337(15) 0.56450(6) 0.0261(3) Uani 1 1 d .
H20 H 0.3141 0.7241 0.5808 0.031 Uiso 1 1 calc R
C21 C 0.1257(2) 0.71948(15) 0.51159(6) 0.0282(3) Uani 1 1 d .
C22 C 0.3057(2) 0.90459(15) 0.54131(6) 0.0271(3) Uani 1 1 d .
H22A H 0.4207 0.9287 0.5651 0.033 Uiso 1 1 calc R
H22B H 0.2188 0.9806 0.5389 0.033 Uiso 1 1 calc R
C23 C 0.3525(2) 0.85974(14) 0.48276(6) 0.0261(3) Uani 1 1 d .
C24 C 0.3621(2) 0.96609(15) 0.43747(6) 0.0275(3) Uani 1 1 d .
H24 H 0.4206 1.0463 0.4557 0.033 Uiso 1 1 calc R
C25 C 0.4987(2) 0.90952(15) 0.39737(6) 0.0287(3) Uani 1 1 d .
C26 C 0.6312(3) 0.8327(2) 0.43929(8) 0.0479(5) Uani 1 1 d .
H26A H 0.6816 0.7547 0.4207 0.057 Uiso 1 1 calc R
H26B H 0.7380 0.8889 0.4535 0.057 Uiso 1 1 calc R
C27 C 0.4059(3) 0.8244(2) 0.35084(7) 0.0441(4) Uani 1 1 d .
H27A H 0.3240 0.8790 0.3253 0.066 Uiso 1 1 calc R
H27B H 0.3310 0.7560 0.3674 0.066 Uiso 1 1 calc R
H27C H 0.5025 0.7834 0.3297 0.066 Uiso 1 1 calc R
C28 C 0.1189(2) 1.27443(17) 0.92109(7) 0.0354(3) Uani 1 1 d .
H28A H 0.1342 1.3071 0.9600 0.053 Uiso 1 1 calc R
H28B H -0.0068 1.2970 0.9043 0.053 Uiso 1 1 calc R
H28C H 0.2137 1.3149 0.8990 0.053 Uiso 1 1 calc R
C29 C 0.0472(2) 1.05780(18) 0.97122(6) 0.0327(3) Uani 1 1 d .
H29A H -0.0444 1.1153 0.9884 0.039 Uiso 1 1 calc R
H29B H -0.0081 0.9705 0.9618 0.039 Uiso 1 1 calc R
C30 C 0.1500(2) 1.02558(15) 0.66036(6) 0.0288(3) Uani 1 1 d .
H30A H 0.2438 1.0736 0.6855 0.035 Uiso 1 1 calc R
H30B H 0.1146 1.0693 0.6239 0.035 Uiso 1 1 calc R
C1' C 0.2438(2) 1.05104(16) 1.00582(6) 0.0300(3) Uani 1 1 d .
C2' C 0.2715(2) 1.14676(16) 1.05599(7) 0.0299(3) Uani 1 1 d .
C3' C 0.3358(2) 1.06569(17) 1.10396(7) 0.0313(3) Uani 1 1 d .
C4' C 0.3806(2) 1.09477(18) 1.16068(7) 0.0362(4) Uani 1 1 d .
H4' H 0.3752 1.1828 1.1739 0.043 Uiso 1 1 calc R
C5' C 0.4331(3) 0.9939(2) 1.19748(7) 0.0425(4) Uani 1 1 d .
H5' H 0.4634 1.0120 1.2363 0.051 Uiso 1 1 calc R
C6' C 0.4415(3) 0.8646(2) 1.17729(7) 0.0390(4) Uani 1 1 d .
H6' H 0.4763 0.7957 1.2030 0.047 Uiso 1 1 calc R
C7' C 0.4000(2) 0.83457(18) 1.12037(7) 0.0334(3) Uani 1 1 d .
H7' H 0.4088 0.7472 1.1067 0.040 Uiso 1 1 calc R
C8' C 0.3457(2) 0.93740(16) 1.08497(6) 0.0296(3) Uani 1 1 d .
C1S C 0.0628(4) 0.3876(4) 0.72322(12) 0.0778(9) Uani 1 1 d .
H1S1 H 0.1815 0.3700 0.7455 0.117 Uiso 1 1 calc R
H1S2 H -0.0227 0.3131 0.7264 0.117 Uiso 1 1 calc R
H1S3 H 0.0054 0.4673 0.7373 0.117 Uiso 1 1 calc R
O1S O 0.0968(2) 0.4051(3) 0.66738(9) 0.0837(7) Uani 1 1 d .
H1S H -0.0058 0.4110 0.6477 0.126 Uiso 1 1 calc R

loop_
_atom_site_aniso_label
_atom_site_aniso_U_11
_atom_site_aniso_U_22
_atom_site_aniso_U_33
_atom_site_aniso_U_23
_atom_site_aniso_U_13
_atom_site_aniso_U_12
O1 0.0437(7) 0.0550(8) 0.0388(6) -0.0028(6) 0.0012(5) 0.0229(6)
O2 0.0463(6) 0.0346(6) 0.0357(6) -0.0066(5) 0.0105(5) -0.0149(5)
O3 0.0362(6) 0.0286(5) 0.0242(5) -0.0023(4) 0.0051(4) -0.0076(5)
O4 0.0324(6) 0.0391(6) 0.0322(6) 0.0061(5) 0.0053(4) 0.0071(5)
O5 0.0355(6) 0.0384(6) 0.0303(5) 0.0016(5) 0.0055(5) 0.0120(5)
O6 0.0454(7) 0.0354(6) 0.0504(7) -0.0036(6) 0.0219(6) -0.0092(5)
O7 0.0467(6) 0.0292(6) 0.0267(5) -0.0040(4) 0.0059(4) -0.0025(5)
O8 0.0387(6) 0.0305(6) 0.0421(6) -0.0072(5) 0.0033(5) 0.0016(5)
C1 0.0205(7) 0.0353(8) 0.0290(7) -0.0033(6) 0.0044(5) 0.0002(6)
C2 0.0242(7) 0.0322(8) 0.0305(7) -0.0020(6) 0.0038(5) -0.0014(6)
C3 0.0251(7) 0.0304(7) 0.0286(6) -0.0024(6) 0.0015(6) -0.0042(6)
C4 0.0240(7) 0.0323(8) 0.0302(7) -0.0058(6) 0.0080(6) -0.0013(6)
C5 0.0216(7) 0.0332(8) 0.0273(7) -0.0005(6) 0.0047(5) 0.0011(6)
C6 0.0212(7) 0.0446(9) 0.0307(7) -0.0056(7) 0.0057(5) 0.0040(6)
C7 0.0213(7) 0.0386(8) 0.0320(7) -0.0009(6) 0.0043(6) 0.0025(6)
C8 0.0206(7) 0.0314(7) 0.0268(7) 0.0006(6) 0.0032(5) -0.0004(6)
C9 0.0198(6) 0.0312(7) 0.0248(6) 0.0000(6) 0.0032(5) 0.0012(6)
C10 0.0194(7) 0.0303(7) 0.0256(7) -0.0004(6) 0.0043(5) 0.0002(6)
C11 0.0235(7) 0.0350(8) 0.0294(7) -0.0009(6) 0.0016(5) 0.0058(6)
C12 0.0236(6) 0.0304(7) 0.0287(7) -0.0017(6) 0.0029(5) 0.0033(6)
C13 0.0247(7) 0.0268(7) 0.0252(6) 0.0016(6) 0.0048(5) -0.0022(6)
C14 0.0230(7) 0.0284(7) 0.0268(7) 0.0006(6) 0.0017(5) 0.0004(6)
C15 0.0244(7) 0.0427(9) 0.0293(7) 0.0010(7) -0.0008(6) 0.0049(6)
C16 0.0286(7) 0.0358(8) 0.0277(7) -0.0008(6) 0.0002(6) 0.0030(6)
C17 0.0282(7) 0.0245(7) 0.0246(6) 0.0024(5) 0.0037(5) -0.0025(6)
C18 0.0281(7) 0.0366(9) 0.0327(7) 0.0029(6) 0.0031(6) -0.0079(7)
C19 0.0304(7) 0.0311(8) 0.0287(7) 0.0013(6) 0.0018(6) -0.0006(6)
C20 0.0295(7) 0.0244(7) 0.0246(6) 0.0001(5) 0.0022(5) 0.0018(6)
C21 0.0327(7) 0.0235(7) 0.0291(7) -0.0025(6) 0.0058(6) -0.0012(6)
C22 0.0290(7) 0.0275(7) 0.0249(6) -0.0015(5) 0.0021(5) -0.0045(6)
C23 0.0261(7) 0.0252(7) 0.0269(6) 0.0003(6) 0.0013(5) -0.0001(6)
C24 0.0307(7) 0.0262(7) 0.0258(6) -0.0008(5) 0.0035(6) -0.0013(6)
C25 0.0303(7) 0.0277(8) 0.0284(6) -0.0007(6) 0.0048(6) 0.0001(6)
C26 0.0419(9) 0.0663(12) 0.0371(8) 0.0113(9) 0.0128(7) 0.0177(9)
C27 0.0440(10) 0.0532(11) 0.0366(8) -0.0169(8) 0.0139(7) -0.0092(9)
C28 0.0290(7) 0.0368(9) 0.0404(8) -0.0059(7) 0.0027(6) 0.0052(7)
C29 0.0287(7) 0.0399(9) 0.0303(7) -0.0068(7) 0.0076(6) -0.0041(6)
C30 0.0319(7) 0.0277(7) 0.0272(6) 0.0015(6) 0.0049(6) -0.0022(6)
C1' 0.0315(7) 0.0300(8) 0.0290(7) -0.0030(6) 0.0057(6) -0.0034(6)
C2' 0.0252(6) 0.0332(8) 0.0322(7) -0.0070(6) 0.0076(5) -0.0023(6)
C3' 0.0253(7) 0.0352(8) 0.0335(7) -0.0066(7) 0.0039(6) -0.0029(6)
C4' 0.0336(8) 0.0404(9) 0.0346(8) -0.0102(7) 0.0018(6) 0.0005(7)
C5' 0.0426(9) 0.0536(11) 0.0306(8) -0.0066(8) -0.0029(7) -0.0028(8)
C6' 0.0377(9) 0.0444(10) 0.0344(8) 0.0016(7) 0.0011(7) -0.0016(7)
C7' 0.0322(8) 0.0354(8) 0.0332(7) -0.0033(7) 0.0053(6) -0.0042(7)
C8' 0.0257(7) 0.0348(8) 0.0292(7) -0.0036(6) 0.0077(5) -0.0064(6)
C1S 0.0489(12) 0.112(2) 0.0720(15) 0.0308(17) -0.0014(11) -0.0105(15)
O1S 0.0321(7) 0.142(2) 0.0776(11) 0.0465(13) 0.0041(7) -0.0019(10)

loop_
_atom_type_symbol
_atom_type_description
_atom_type_scat_dispersion_real
_atom_type_scat_dispersion_imag
_atom_type_scat_source
C C 0.0181 0.0091 'International Tables Vol C Tables 4.2.6.8 and 6.1.1.4'
H H 0.0000 0.0000 'International Tables Vol C Tables 4.2.6.8 and 6.1.1.4'
O O 0.0492 0.0322 'International Tables Vol C Tables 4.2.6.8 and 6.1.1.4'

loop_
_geom_angle_atom_site_label_1
_geom_angle_atom_site_label_2
_geom_angle_atom_site_label_3
_geom_angle
C21 O3 C23 109.93(11)
C23 O4 C26 110.58(12)
C24 O5 H5 109.5
C25 O6 H6 109.5
C8' O7 C1' 108.44(12)
C2 C1 C10 109.49(12)
C2 C1 H1A 109.8
C10 C1 H1A 109.8
C2 C1 H1B 109.8
C10 C1 H1B 109.8
H1A C1 H1B 108.2
C3 C2 C1 117.83(14)
C3 C2 H2 121.1
C1 C2 H2 121.1
C2 C3 C4 126.52(13)
C2 C3 C1' 129.21(15)
C4 C3 C1' 94.06(12)
C2 C3 H3 100.4
C4 C3 H3 100.4
C1' C3 H3 100.4
C3 C4 C28 114.66(14)
C3 C4 C5 112.33(12)
C28 C4 C5 109.52(14)
C3 C4 C29 85.93(12)
C28 C4 C29 111.54(13)
C5 C4 C29 121.29(13)
C6 C5 C4 113.02(12)
C6 C5 C10 111.69(13)
C4 C5 C10 116.28(12)
C6 C5 H5A 104.9
C4 C5 H5A 104.9
C10 C5 H5A 104.9
C7 C6 C5 109.80(12)
C7 C6 H6A 109.7
C5 C6 H6A 109.7
C7 C6 H6B 109.7
C5 C6 H6B 109.7
H6A C6 H6B 108.2
O1 C7 C8 123.22(14)
O1 C7 C6 120.77(14)
C8 C7 C6 116.02(13)
C7 C8 C14 113.00(12)
C7 C8 C18 106.20(12)
C14 C8 C18 107.14(12)
C7 C8 C9 109.92(12)
C14 C8 C9 108.73(11)
C18 C8 C9 111.84(12)
C11 C9 C10 114.73(12)
C11 C9 C8 109.64(12)
C10 C9 C8 116.58(11)
C11 C9 H9 104.9
C10 C9 H9 104.9
C8 C9 H9 104.9
C19 C10 C5 114.76(12)
C19 C10 C1 108.08(12)
C5 C10 C1 106.32(12)
C19 C10 C9 114.18(12)
C5 C10 C9 104.86(11)
C1 C10 C9 108.21(11)
C12 C11 C9 121.61(13)
C12 C11 H11 119.2
C9 C11 H11 119.2
C11 C12 C13 121.12(14)
C11 C12 H12 119.4
C13 C12 H12 119.4
C12 C13 C17 119.45(13)
C12 C13 C14 118.22(12)
C17 C13 C14 108.29(12)
C12 C13 C30 118.46(13)
C17 C13 C30 117.81(13)
C14 C13 C30 59.25(10)
C30 C14 C13 60.53(10)
C30 C14 C15 112.38(12)
C13 C14 C15 106.72(12)
C30 C14 C8 122.80(13)
C13 C14 C8 115.67(12)
C15 C14 C8 121.50(12)
C14 C15 C16 105.71(12)
C14 C15 H15A 110.6
C16 C15 H15A 110.6
C14 C15 H15B 110.6
C16 C15 H15B 110.6
H15A C15 H15B 108.7
C17 C16 C15 104.26(11)
C17 C16 H16A 110.9
C15 C16 H16A 110.9
C17 C16 H16B 110.9
C15 C16 H16B 110.9
H16A C16 H16B 108.9
C13 C17 C20 113.04(12)
C13 C17 C16 104.48(12)
C20 C17 C16 116.78(11)
C13 C17 H17 107.4
C20 C17 H17 107.4
C16 C17 H17 107.4
C8 C18 H18A 109.5
C8 C18 H18B 109.5
H18A C18 H18B 109.5
C8 C18 H18C 109.5
H18A C18 H18C 109.5
H18B C18 H18C 109.5
C10 C19 H19A 109.5
C10 C19 H19B 109.5
H19A C19 H19B 109.5
C10 C19 H19C 109.5
H19A C19 H19C 109.5
H19B C19 H19C 109.5
C21 C20 C22 102.06(12)
C21 C20 C17 113.30(12)
C22 C20 C17 118.33(12)
C21 C20 H20 107.5
C22 C20 H20 107.5
C17 C20 H20 107.5
O2 C21 O3 120.50(14)
O2 C21 C20 128.44(14)
O3 C21 C20 111.06(13)
C20 C22 C23 102.84(11)
C20 C22 H22A 111.2
C23 C22 H22A 111.2
C20 C22 H22B 111.2
C23 C22 H22B 111.2
H22A C22 H22B 109.1
O4 C23 O3 108.08(12)
O4 C23 C22 111.43(12)
O3 C23 C22 103.84(11)
O4 C23 C24 106.33(12)
O3 C23 C24 109.82(11)
C22 C23 C24 117.08(12)
O5 C24 C25 113.69(12)
O5 C24 C23 114.51(13)
C25 C24 C23 103.83(12)
O5 C24 H24 108.2
C25 C24 H24 108.2
C23 C24 H24 108.2
O6 C25 C27 110.37(13)
O6 C25 C24 108.33(12)
C27 C25 C24 113.96(13)
O6 C25 C26 110.18(15)
C27 C25 C26 113.28(16)
C24 C25 C26 100.24(12)
O4 C26 C25 107.36(14)
O4 C26 H26A 110.2
C25 C26 H26A 110.2
O4 C26 H26B 110.2
C25 C26 H26B 110.2
H26A C26 H26B 108.5
C25 C27 H27A 109.5
C25 C27 H27B 109.5
H27A C27 H27B 109.5
C25 C27 H27C 109.5
H27A C27 H27C 109.5
H27B C27 H27C 109.5
C4 C28 H28A 109.5
C4 C28 H28B 109.5
H28A C28 H28B 109.5
C4 C28 H28C 109.5
H28A C28 H28C 109.5
H28B C28 H28C 109.5
C1' C29 C4 89.40(12)
C1' C29 H29A 113.7
C4 C29 H29A 113.7
C1' C29 H29B 113.7
C4 C29 H29B 113.7
H29A C29 H29B 111.0
C14 C30 C13 60.22(10)
C14 C30 H30A 117.7
C13 C30 H30A 117.7
C14 C30 H30B 117.7
C13 C30 H30B 117.7
H30A C30 H30B 114.9
O7 C1' C3 112.23(13)
O7 C1' C2' 105.26(12)
C3 C1' C2' 122.60(13)
O7 C1' C29 114.95(13)
C3 C1' C29 85.88(12)
C2' C1' C29 115.59(13)
O8 C2' C3' 128.27(15)
O8 C2' C1' 126.47(16)
C3' C2' C1' 105.20(13)
C8' C3' C4' 120.15(16)
C8' C3' C2' 107.48(14)
C4' C3' C2' 132.36(16)
C5' C4' C3' 119.04(16)
C5' C4' H4' 120.5
C3' C4' H4' 120.5
C4' C5' C6' 119.79(15)
C4' C5' H5' 120.1
C6' C5' H5' 120.1
C7' C6' C5' 121.67(17)
C7' C6' H6' 119.2
C5' C6' H6' 119.2
C8' C7' C6' 116.98(16)
C8' C7' H7' 121.5
C6' C7' H7' 121.5
O7 C8' C7' 124.03(15)
O7 C8' C3' 113.61(15)
C7' C8' C3' 122.35(14)
O1S C1S H1S1 109.5
O1S C1S H1S2 109.5
H1S1 C1S H1S2 109.5
O1S C1S H1S3 109.5
H1S1 C1S H1S3 109.5
H1S2 C1S H1S3 109.5
C1S O1S H1S 109.5

loop_
_geom_bond_atom_site_label_1
_geom_bond_atom_site_label_2
_geom_bond_distance
O1 C7 1.204(2)
O2 C21 1.215(2)
O3 C21 1.3469(19)
O3 C23 1.4653(18)
O4 C23 1.4006(19)
O4 C26 1.436(2)
O5 C24 1.4067(19)
O5 H5 0.8400
O6 C25 1.4248(19)
O6 H6 0.8400
O7 C8' 1.3645(18)
O7 C1' 1.442(2)
O8 C2' 1.219(2)
C1 C2 1.5142(19)
C1 C10 1.5570(19)
C1 H1A 0.9900
C1 H1B 0.9900
C2 C3 1.340(2)
C2 H2 0.9500
C3 C4 1.509(2)
C3 C1' 1.515(2)
C3 H3 1.0000
C4 C28 1.540(2)
C4 C5 1.5423(19)
C4 C29 1.575(2)
C5 C6 1.529(2)
C5 C10 1.547(2)
C5 H5A 1.0000
C6 C7 1.526(2)
C6 H6A 0.9900
C6 H6B 0.9900
C7 C8 1.520(2)
C8 C14 1.5381(18)
C8 C18 1.555(2)
C8 C9 1.5783(18)
C9 C11 1.506(2)
C9 C10 1.5582(17)
C9 H9 1.0000
C10 C19 1.542(2)
C11 C12 1.336(2)
C11 H11 0.9500
C12 C13 1.478(2)
C12 H12 0.9500
C13 C17 1.5154(19)
C13 C14 1.521(2)
C13 C30 1.526(2)
C14 C30 1.506(2)
C14 C15 1.5297(19)
C15 C16 1.549(2)
C15 H15A 0.9900
C15 H15B 0.9900
C16 C17 1.543(2)
C16 H16A 0.9900
C16 H16B 0.9900
C17 C20 1.5317(19)
C17 H17 1.0000
C18 H18A 0.9800
C18 H18B 0.9800
C18 H18C 0.9800
C19 H19A 0.9800
C19 H19B 0.9800
C19 H19C 0.9800
C20 C21 1.503(2)
C20 C22 1.526(2)
C20 H20 1.0000
C22 C23 1.5275(19)
C22 H22A 0.9900
C22 H22B 0.9900
C23 C24 1.532(2)
C24 C25 1.530(2)
C24 H24 1.0000
C25 C27 1.515(2)
C25 C26 1.532(2)
C26 H26A 0.9900
C26 H26B 0.9900
C27 H27A 0.9800
C27 H27B 0.9800
C27 H27C 0.9800
C28 H28A 0.9800
C28 H28B 0.9800
C28 H28C 0.9800
C29 C1' 1.571(2)
C29 H29A 0.9900
C29 H29B 0.9900
C30 H30A 0.9900
C30 H30B 0.9900
C1' C2' 1.540(2)
C2' C3' 1.452(2)
C3' C8' 1.384(2)
C3' C4' 1.393(2)
C4' C5' 1.381(3)
C4' H4' 0.9500
C5' C6' 1.403(3)
C5' H5' 0.9500
C6' C7' 1.396(2)
C6' H6' 0.9500
C7' C8' 1.379(2)
C7' H7' 0.9500
C1S O1S 1.380(3)
C1S H1S1 0.9800
C1S H1S2 0.9800
C1S H1S3 0.9800
O1S H1S 0.8400

loop_
_geom_torsion_atom_site_label_1
_geom_torsion_atom_site_label_2
_geom_torsion_atom_site_label_3
_geom_torsion_atom_site_label_4
_geom_torsion
C10 C1 C2 C3 -41.5(2)
C1 C2 C3 C4 4.6(2)
C1 C2 C3 C1' 140.47(16)
C2 C3 C4 C28 -117.57(18)
C1' C3 C4 C28 95.17(15)
C2 C3 C4 C5 8.3(2)
C1' C3 C4 C5 -138.95(13)
C2 C3 C4 C29 130.56(17)
C1' C3 C4 C29 -16.69(12)
C3 C4 C5 C6 148.63(14)
C28 C4 C5 C6 -82.75(16)
C29 C4 C5 C6 49.4(2)
C3 C4 C5 C10 17.51(19)
C28 C4 C5 C10 146.13(13)
C29 C4 C5 C10 -81.69(17)
C4 C5 C6 C7 164.18(14)
C10 C5 C6 C7 -62.46(17)
C5 C6 C7 O1 -127.47(18)
C5 C6 C7 C8 52.8(2)
O1 C7 C8 C14 14.5(2)
C6 C7 C8 C14 -165.76(14)
O1 C7 C8 C18 -102.71(19)
C6 C7 C8 C18 77.06(16)
O1 C7 C8 C9 136.13(17)
C6 C7 C8 C9 -44.10(18)
C7 C8 C9 C11 179.50(13)
C14 C8 C9 C11 -56.32(16)
C18 C8 C9 C11 61.79(15)
C7 C8 C9 C10 47.04(18)
C14 C8 C9 C10 171.21(13)
C18 C8 C9 C10 -70.67(17)
C6 C5 C10 C19 -63.97(16)
C4 C5 C10 C19 67.76(17)
C6 C5 C10 C1 176.61(12)
C4 C5 C10 C1 -51.65(16)
C6 C5 C10 C9 62.12(15)
C4 C5 C10 C9 -166.15(12)
C2 C1 C10 C19 -61.20(15)
C2 C1 C10 C5 62.49(15)
C2 C1 C10 C9 174.68(13)
C11 C9 C10 C19 -58.89(16)
C8 C9 C10 C19 71.20(17)
C11 C9 C10 C5 174.65(12)
C8 C9 C10 C5 -55.25(16)
C11 C9 C10 C1 61.48(17)
C8 C9 C10 C1 -168.42(13)
C10 C9 C11 C12 172.38(14)
C8 C9 C11 C12 39.0(2)
C9 C11 C12 C13 -2.2(2)
C11 C12 C13 C17 -150.89(15)
C11 C12 C13 C14 -15.5(2)
C11 C12 C13 C30 52.8(2)
C12 C13 C14 C30 108.07(16)
C17 C13 C14 C30 -112.03(13)
C12 C13 C14 C15 -145.26(14)
C17 C13 C14 C15 -5.35(16)
C30 C13 C14 C15 106.68(14)
C12 C13 C14 C8 -6.7(2)
C17 C13 C14 C8 133.22(13)
C30 C13 C14 C8 -114.75(15)
C7 C8 C14 C30 93.57(17)
C18 C8 C14 C30 -149.80(14)
C9 C8 C14 C30 -28.75(19)
C7 C8 C14 C13 163.71(13)
C18 C8 C14 C13 -79.66(15)
C9 C8 C14 C13 41.39(17)
C7 C8 C14 C15 -64.30(19)
C18 C8 C14 C15 52.33(18)
C9 C8 C14 C15 173.38(14)
C30 C14 C15 C16 49.35(17)
C13 C14 C15 C16 -15.07(17)
C8 C14 C15 C16 -150.68(14)
C14 C15 C16 C17 29.38(17)
C12 C13 C17 C20 -69.06(17)
C14 C13 C17 C20 151.61(12)
C30 C13 C17 C20 87.36(16)
C12 C13 C17 C16 162.95(13)
C14 C13 C17 C16 23.62(15)
C30 C13 C17 C16 -40.63(16)
C15 C16 C17 C13 -32.40(15)
C15 C16 C17 C20 -158.07(13)
C13 C17 C20 C21 -176.13(12)
C16 C17 C20 C21 -54.87(18)
C13 C17 C20 C22 -56.75(17)
C16 C17 C20 C22 64.52(18)
C23 O3 C21 O2 -177.56(15)
C23 O3 C21 C20 2.32(17)
C22 C20 C21 O2 -162.50(17)
C17 C20 C21 O2 -34.2(2)
C22 C20 C21 O3 17.62(16)
C17 C20 C21 O3 145.97(13)
C21 C20 C22 C23 -29.12(14)
C17 C20 C22 C23 -154.20(12)
C26 O4 C23 O3 108.64(15)
C26 O4 C23 C22 -137.87(15)
C26 O4 C23 C24 -9.22(18)
C21 O3 C23 O4 97.04(14)
C21 O3 C23 C22 -21.40(16)
C21 O3 C23 C24 -147.36(13)
C20 C22 C23 O4 -85.00(15)
C20 C22 C23 O3 31.11(14)
C20 C22 C23 C24 152.31(13)
O4 C23 C24 O5 152.02(12)
O3 C23 C24 O5 35.32(16)
C22 C23 C24 O5 -82.70(16)
O4 C23 C24 C25 27.48(15)
O3 C23 C24 C25 -89.22(14)
C22 C23 C24 C25 152.76(13)
O5 C24 C25 O6 86.34(16)
C23 C24 C25 O6 -148.59(13)
O5 C24 C25 C27 -36.92(19)
C23 C24 C25 C27 88.15(17)
O5 C24 C25 C26 -158.24(15)
C23 C24 C25 C26 -33.17(16)
C23 O4 C26 C25 -12.9(2)
O6 C25 C26 O4 142.80(16)
C27 C25 C26 O4 -93.02(18)
C24 C25 C26 O4 28.79(19)
C3 C4 C29 C1' 16.04(11)
C28 C4 C29 C1' -98.89(14)
C5 C4 C29 C1' 129.78(14)
C15 C14 C30 C13 -97.16(14)
C8 C14 C30 C13 103.17(16)
C12 C13 C30 C14 -107.65(14)
C17 C13 C30 C14 95.69(14)
C8' O7 C1' C3 135.49(13)
C8' O7 C1' C2' -0.13(16)
C8' O7 C1' C29 -128.51(12)
C2 C3 C1' O7 -13.8(2)
C4 C3 C1' O7 132.05(13)
C2 C3 C1' C2' 112.96(19)
C4 C3 C1' C2' -101.17(16)
C2 C3 C1' C29 -129.13(17)
C4 C3 C1' C29 16.74(12)
C4 C29 C1' O7 -128.61(13)
C4 C29 C1' C3 -15.98(12)
C4 C29 C1' C2' 108.38(14)
O7 C1' C2' O8 -177.47(16)
C3 C1' C2' O8 52.7(2)
C29 C1' C2' O8 -49.5(2)
O7 C1' C2' C3' 0.03(16)
C3 C1' C2' C3' -129.75(15)
C29 C1' C2' C3' 128.02(14)
O8 C2' C3' C8' 177.52(17)
C1' C2' C3' C8' 0.07(16)
O8 C2' C3' C4' -1.1(3)
C1' C2' C3' C4' -178.52(16)
C8' C3' C4' C5' -0.6(2)
C2' C3' C4' C5' 177.85(16)
C3' C4' C5' C6' 0.4(3)
C4' C5' C6' C7' 0.7(3)
C5' C6' C7' C8' -1.6(3)
C1' O7 C8' C7' 179.10(14)
C1' O7 C8' C3' 0.19(17)
C6' C7' C8' O7 -177.46(14)
C6' C7' C8' C3' 1.4(2)
C4' C3' C8' O7 178.63(14)
C2' C3' C8' O7 -0.17(18)
C4' C3' C8' C7' -0.3(2)
C2' C3' C8' C7' -179.10(14)
